data_7001370
loop_
_publ_author_name
'Zekri, Ouardia'
'Hillard, Elizabeth A.'
'Top, Siden'
'Vessi\`eres, Anne'
'Pigeon, Pascal'
'Plamont, Marie-Aude'
'Huch\'e, Michel'
'Boutamine, Sultana'
'McGlinchey, Michael J.'
'M\"uller-Bunz, Helge'
'Jaouen, G\'erard'

_publ_section_title
;
 Role of aromatic substituents on the antiproliferative effects of
 diphenyl ferrocenyl butene compounds
;
_journal_issue 22
_journal_name_full 'Dalton Transactions'
_journal_page_first 4318
_journal_page_last 4326
_journal_paper_doi 10.1039/b819812h
_journal_year 2009
_chemical_formula_moiety 'C27 H23 F3 Fe'
_chemical_formula_sum 'C27 H23 F3 Fe'
_chemical_formula_weight 460.30
_chemical_name_systematic
;
?
;
_space_group_IT_number 2
_symmetry_cell_setting triclinic
_symmetry_space_group_name_Hall '-P 1'
_symmetry_space_group_name_H-M 'P -1'
_atom_sites_solution_hydrogens geom
_atom_sites_solution_primary direct
_atom_sites_solution_secondary difmap
_audit_creation_method SHELXL-97
_cell_angle_alpha 101.835(1)
_cell_angle_beta 112.708(1)
_cell_angle_gamma 90.435(1)
_cell_formula_units_Z 2
_cell_length_a 9.7125(6)
_cell_length_b 10.4325(7)
_cell_length_c 12.1883(8)
_cell_measurement_reflns_used 8810
_cell_measurement_temperature 293(2)
_cell_measurement_theta_max 26.28
_cell_measurement_theta_min 2.28
_cell_volume 1109.88(13)
_computing_cell_refinement 'Bruker SAINT'
_computing_data_collection 'Bruker SMART'
_computing_data_reduction 'Bruker SAINT'
_computing_molecular_graphics 'Bruker SHELXTL'
_computing_publication_material 'Bruker SHELXTL'
_computing_structure_refinement 'SHELXL-97 (Sheldrick, 1997)'
_computing_structure_solution 'SHELXS-97 (Sheldrick, 1990)'
_diffrn_ambient_temperature 293(2)
_diffrn_detector_area_resol_mean 8.366
_diffrn_measured_fraction_theta_full 0.996
_diffrn_measured_fraction_theta_max 0.996
_diffrn_measurement_device_type 'CCD area detector'
_diffrn_measurement_method '\f and \w scans'
_diffrn_radiation_monochromator graphite
_diffrn_radiation_source 'sealed tube'
_diffrn_radiation_type MoK\a
_diffrn_radiation_wavelength 0.71073
_diffrn_reflns_av_R_equivalents 0.0228
_diffrn_reflns_av_sigmaI/netI 0.0173
_diffrn_reflns_limit_h_max 12
_diffrn_reflns_limit_h_min -12
_diffrn_reflns_limit_k_max 13
_diffrn_reflns_limit_k_min -12
_diffrn_reflns_limit_l_max 15
_diffrn_reflns_limit_l_min -15
_diffrn_reflns_number 19810
_diffrn_reflns_theta_full 26.39
_diffrn_reflns_theta_max 26.39
_diffrn_reflns_theta_min 1.86
_exptl_absorpt_coefficient_mu 0.715
_exptl_absorpt_correction_T_max 0.8702
_exptl_absorpt_correction_T_min 0.7655
_exptl_absorpt_correction_type multi-scan
_exptl_absorpt_process_details
;
SADABS v.2.10 (Bruker,2003) was used for absorption correction.
R(int) for selected reflections was 0.044 before and 0.022 after
correction. The Ratio of minimum to maximum transmission is 0.879662.
The \l/2 correction factor is 0.0015
;
_exptl_crystal_colour orange
_exptl_crystal_density_diffrn 1.377
_exptl_crystal_density_method 'not measured'
_exptl_crystal_description plate
_exptl_crystal_F_000 476
_exptl_crystal_size_max 0.60
_exptl_crystal_size_mid 0.50
_exptl_crystal_size_min 0.20
_refine_diff_density_max 0.554
_refine_diff_density_min -0.452
_refine_diff_density_rms 0.058
_refine_ls_extinction_method none
_refine_ls_goodness_of_fit_ref 1.032
_refine_ls_hydrogen_treatment constr
_refine_ls_matrix_type full
_refine_ls_number_parameters 293
_refine_ls_number_reflns 4517
_refine_ls_number_restraints 1
_refine_ls_restrained_S_all 1.032
_refine_ls_R_factor_all 0.0522
_refine_ls_R_factor_gt 0.0484
_refine_ls_shift/su_max 0.001
_refine_ls_shift/su_mean 0.000
_refine_ls_structure_factor_coef Fsqd
_refine_ls_weighting_details 'calc w=1/[\s^2^(Fo^2^)+(0.0774P)^2^+0.6488P] where P=(Fo^2^+2Fc^2^)/3'
_refine_ls_weighting_scheme calc
_refine_ls_wR_factor_gt 0.1314
_refine_ls_wR_factor_ref 0.1353
_reflns_number_gt 4082
_reflns_number_total 4517
_reflns_threshold_expression I>2\s(I)
_cod_data_source_file b819812h.txt
_cod_data_source_block E-CF3
_cod_original_cell_volume 1109.88(12)
_cod_database_code 7001370

loop_
_symmetry_equiv_pos_as_xyz
'x, y, z'
'-x, -y, -z'

loop_
_atom_site_label
_atom_site_type_symbol
_atom_site_fract_x
_atom_site_fract_y
_atom_site_fract_z
_atom_site_U_iso_or_equiv
_atom_site_adp_type
_atom_site_occupancy
_atom_site_symmetry_multiplicity
_atom_site_calc_flag
_atom_site_refinement_flags
_atom_site_disorder_assembly
_atom_site_disorder_group
C1 C 0.3467(4) 0.9946(3) 0.8304(3) 0.0670(8) Uani 1 1 d . . .
H1 H 0.4501 0.9916 0.8640 0.080 Uiso 1 1 calc R . .
C2 C 0.2635(4) 1.0756(3) 0.8834(3) 0.0741(9) Uani 1 1 d . . .
H2 H 0.3022 1.1353 0.9586 0.089 Uiso 1 1 calc R . .
C3 C 0.1124(4) 1.0509(3) 0.8036(4) 0.0778(10) Uani 1 1 d . . .
H3 H 0.0330 1.0915 0.8161 0.093 Uiso 1 1 calc R . .
C4 C 0.1017(4) 0.9540(3) 0.7010(3) 0.0712(8) Uani 1 1 d . . .
H4 H 0.0140 0.9191 0.6336 0.085 Uiso 1 1 calc R . .
C5 C 0.2467(4) 0.9193(3) 0.7183(3) 0.0659(7) Uani 1 1 d . . .
H5 H 0.2718 0.8570 0.6645 0.079 Uiso 1 1 calc R . .
Fe Fe 0.19229(4) 0.88311(3) 0.85508(3) 0.04637(15) Uani 1 1 d . . .
C6 C 0.2993(3) 0.7751(2) 0.9795(2) 0.0564(6) Uani 1 1 d . . .
H6 H 0.4023 0.7804 1.0239 0.068 Uiso 1 1 calc R . .
C7 C 0.1983(4) 0.8507(3) 1.0155(3) 0.0659(8) Uani 1 1 d . . .
H7 H 0.2229 0.9140 1.0877 0.079 Uiso 1 1 calc R . .
C8 C 0.0539(4) 0.8141(3) 0.9238(3) 0.0620(7) Uani 1 1 d . . .
H8 H -0.0337 0.8487 0.9247 0.074 Uiso 1 1 calc R . .
C9 C 0.0649(3) 0.7160(2) 0.8300(3) 0.0519(6) Uani 1 1 d . . .
H9 H -0.0145 0.6755 0.7580 0.062 Uiso 1 1 calc R . .
C10 C 0.2171(3) 0.6889(2) 0.8634(2) 0.0463(5) Uani 1 1 d . . .
C11 C 0.2807(3) 0.5938(2) 0.7929(2) 0.0468(5) Uani 1 1 d . . .
C12 C 0.4364(3) 0.6358(3) 0.8030(3) 0.0596(7) Uani 1 1 d . . .
H12A H 0.4356 0.6210 0.7216 0.072 Uiso 1 1 calc R . .
H12B H 0.4590 0.7295 0.8386 0.072 Uiso 1 1 calc R . .
C13 C 0.5595(4) 0.5648(4) 0.8785(5) 0.1016(14) Uani 1 1 d . . .
H13A H 0.5652 0.5828 0.9607 0.152 Uiso 1 1 calc R . .
H13B H 0.6534 0.5944 0.8786 0.152 Uiso 1 1 calc R . .
H13C H 0.5383 0.4718 0.8443 0.152 Uiso 1 1 calc R . .
C14 C 0.2076(3) 0.4750(2) 0.7259(2) 0.0445(5) Uani 1 1 d . . .
C15 C 0.0703(3) 0.4184(2) 0.7325(2) 0.0438(5) Uani 1 1 d . . .
C16 C 0.0588(3) 0.4235(2) 0.8432(2) 0.0512(6) Uani 1 1 d . . .
H16 H 0.1389 0.4628 0.9152 0.061 Uiso 1 1 calc R . .
C17 C -0.0686(4) 0.3717(3) 0.8488(3) 0.0624(7) Uani 1 1 d . . .
H17 H -0.0741 0.3770 0.9241 0.075 Uiso 1 1 calc R . .
C18 C -0.1878(4) 0.3122(3) 0.7432(3) 0.0692(8) Uani 1 1 d . . .
H18 H -0.2748 0.2787 0.7463 0.083 Uiso 1 1 calc R . .
C19 C -0.1763(3) 0.3029(3) 0.6332(3) 0.0703(8) Uani 1 1 d . . .
H19 H -0.2556 0.2611 0.5616 0.084 Uiso 1 1 calc R . .
C20 C -0.0489(3) 0.3546(3) 0.6273(3) 0.0571(6) Uani 1 1 d . . .
H20 H -0.0430 0.3465 0.5519 0.069 Uiso 1 1 calc R . .
C21 C 0.2580(3) 0.3880(2) 0.6387(2) 0.0468(5) Uani 1 1 d . . .
C22 C 0.2764(3) 0.4312(3) 0.5440(3) 0.0586(6) Uani 1 1 d . . .
H22 H 0.2642 0.5185 0.5390 0.070 Uiso 1 1 calc R . .
C23 C 0.3120(3) 0.3480(3) 0.4577(3) 0.0623(7) Uani 1 1 d . . .
H23 H 0.3242 0.3793 0.3955 0.075 Uiso 1 1 calc R . .
C24 C 0.3296(3) 0.2187(3) 0.4634(3) 0.0573(6) Uani 1 1 d . A .
C27 C 0.3645(4) 0.1269(4) 0.3689(3) 0.0719(8) Uani 1 1 d . . .
F1A F 0.2997(8) 0.0055(5) 0.3404(6) 0.0570(17) Uiso 0.404(10) 1 d P A 1
F3A F 0.3118(8) 0.1804(7) 0.2548(5) 0.0704(18) Uiso 0.404(10) 1 d P A 1
F2A F 0.5108(5) 0.1208(7) 0.3997(6) 0.0617(17) Uiso 0.404(10) 1 d P A 1
F2B F 0.4923(9) 0.1634(10) 0.3663(9) 0.078(2) Uiso 0.284(8) 1 d P A 2
F1B F 0.3649(14) -0.0053(8) 0.3794(10) 0.088(3) Uiso 0.284(8) 1 d P A 2
F3B F 0.2799(11) 0.1247(11) 0.2610(8) 0.090(3) Uiso 0.284(8) 1 d P A 2
F1C F 0.5023(9) 0.0749(11) 0.4237(8) 0.095(3) Uiso 0.312(8) 1 d P A 3
F2C F 0.3772(12) 0.1663(8) 0.2851(8) 0.084(2) Uiso 0.312(8) 1 d P A 3
F3C F 0.2531(10) 0.0370(8) 0.3016(8) 0.079(2) Uiso 0.312(8) 1 d P A 3
C25 C 0.3130(3) 0.1736(3) 0.5566(3) 0.0623(7) Uani 1 1 d . . .
H25 H 0.3259 0.0864 0.5612 0.075 Uiso 1 1 calc R A .
C26 C 0.2777(3) 0.2569(2) 0.6427(3) 0.0571(6) Uani 1 1 d . A .
H26 H 0.2667 0.2250 0.7050 0.069 Uiso 1 1 calc R . .

loop_
_atom_site_aniso_label
_atom_site_aniso_U_11
_atom_site_aniso_U_22
_atom_site_aniso_U_33
_atom_site_aniso_U_23
_atom_site_aniso_U_13
_atom_site_aniso_U_12
C1 0.0656(17) 0.0566(16) 0.086(2) 0.0268(15) 0.0319(15) -0.0081(13)
C2 0.107(3) 0.0364(13) 0.081(2) 0.0098(13) 0.0413(19) -0.0112(14)
C3 0.094(2) 0.0542(17) 0.119(3) 0.0426(19) 0.067(2) 0.0253(16)
C4 0.0699(18) 0.077(2) 0.0708(19) 0.0352(16) 0.0233(15) 0.0016(15)
C5 0.084(2) 0.0640(17) 0.0662(17) 0.0219(14) 0.0434(16) 0.0036(15)
Fe 0.0579(2) 0.0333(2) 0.0520(2) 0.00649(14) 0.02784(17) -0.00156(14)
C6 0.0713(16) 0.0430(13) 0.0510(14) 0.0108(11) 0.0201(12) -0.0056(11)
C7 0.107(2) 0.0447(14) 0.0563(15) 0.0055(11) 0.0468(17) -0.0003(14)
C8 0.0802(19) 0.0441(13) 0.085(2) 0.0157(13) 0.0564(17) 0.0068(13)
C9 0.0540(13) 0.0360(11) 0.0696(16) 0.0099(11) 0.0298(12) -0.0016(10)
C10 0.0540(13) 0.0324(10) 0.0536(13) 0.0076(9) 0.0237(11) -0.0024(9)
C11 0.0476(12) 0.0398(12) 0.0541(13) 0.0103(10) 0.0215(10) 0.0032(9)
C12 0.0509(14) 0.0522(14) 0.0757(18) 0.0073(13) 0.0286(13) -0.0011(11)
C13 0.0514(18) 0.095(3) 0.154(4) 0.041(3) 0.029(2) 0.0114(17)
C14 0.0511(12) 0.0362(11) 0.0483(12) 0.0107(9) 0.0213(10) 0.0053(9)
C15 0.0512(12) 0.0306(10) 0.0510(12) 0.0082(9) 0.0223(10) 0.0034(9)
C16 0.0646(15) 0.0384(12) 0.0515(13) 0.0072(10) 0.0256(12) 0.0008(10)
C17 0.088(2) 0.0450(14) 0.0701(17) 0.0116(12) 0.0485(16) 0.0009(13)
C18 0.0677(17) 0.0537(16) 0.097(2) 0.0158(15) 0.0452(17) -0.0041(13)
C19 0.0609(16) 0.0656(18) 0.0721(19) 0.0068(14) 0.0178(14) -0.0157(14)
C20 0.0631(15) 0.0548(15) 0.0501(14) 0.0053(11) 0.0223(12) -0.0045(12)
C21 0.0520(13) 0.0403(12) 0.0505(13) 0.0100(10) 0.0230(10) 0.0031(9)
C22 0.0770(18) 0.0482(14) 0.0590(15) 0.0182(12) 0.0329(14) 0.0078(12)
C23 0.0745(18) 0.0675(17) 0.0541(15) 0.0161(13) 0.0340(14) 0.0009(14)
C24 0.0525(14) 0.0582(15) 0.0599(15) -0.0007(12) 0.0281(12) -0.0033(11)
C27 0.0648(18) 0.083(2) 0.0683(19) -0.0029(16) 0.0376(15) -0.0055(15)
C25 0.0780(18) 0.0435(13) 0.0797(19) 0.0118(13) 0.0474(16) 0.0111(12)
C26 0.0791(18) 0.0424(13) 0.0660(16) 0.0169(11) 0.0435(14) 0.0113(12)

loop_
_atom_type_symbol
_atom_type_description
_atom_type_scat_dispersion_real
_atom_type_scat_dispersion_imag
_atom_type_scat_source
C C 0.0033 0.0016 'International Tables Vol C Tables 4.2.6.8 and 6.1.1.4'
H H 0.0000 0.0000 'International Tables Vol C Tables 4.2.6.8 and 6.1.1.4'
F F 0.0171 0.0103 'International Tables Vol C Tables 4.2.6.8 and 6.1.1.4'
Fe Fe 0.3463 0.8444 'International Tables Vol C Tables 4.2.6.8 and 6.1.1.4'

loop_
_geom_angle_atom_site_label_1
_geom_angle_atom_site_label_2
_geom_angle_atom_site_label_3
_geom_angle
_geom_angle_site_symmetry_1
_geom_angle_site_symmetry_3
_geom_angle_publ_flag
C5 C1 C2 107.9(3) . . ?
C5 C1 Fe 69.71(16) . . ?
C2 C1 Fe 69.66(17) . . ?
C5 C1 H1 126.1 . . ?
C2 C1 H1 126.1 . . ?
Fe C1 H1 126.1 . . ?
C3 C2 C1 108.2(3) . . ?
C3 C2 Fe 70.07(17) . . ?
C1 C2 Fe 69.97(16) . . ?
C3 C2 H2 125.9 . . ?
C1 C2 H2 125.9 . . ?
Fe C2 H2 125.6 . . ?
C2 C3 C4 107.9(3) . . ?
C2 C3 Fe 69.76(17) . . ?
C4 C3 Fe 69.77(17) . . ?
C2 C3 H3 126.1 . . ?
C4 C3 H3 126.1 . . ?
Fe C3 H3 126.0 . . ?
C5 C4 C3 107.9(3) . . ?
C5 C4 Fe 69.67(17) . . ?
C3 C4 Fe 69.90(19) . . ?
C5 C4 H4 126.1 . . ?
C3 C4 H4 126.1 . . ?
Fe C4 H4 125.9 . . ?
C1 C5 C4 108.2(3) . . ?
C1 C5 Fe 70.17(17) . . ?
C4 C5 Fe 70.01(17) . . ?
C1 C5 H5 125.9 . . ?
C4 C5 H5 125.9 . . ?
Fe C5 H5 125.5 . . ?
C9 Fe C7 68.11(12) . . ?
C9 Fe C8 40.55(11) . . ?
C7 Fe C8 40.40(13) . . ?
C9 Fe C5 120.56(12) . . ?
C7 Fe C5 164.70(14) . . ?
C8 Fe C5 154.13(14) . . ?
C9 Fe C2 162.45(13) . . ?
C7 Fe C2 107.95(13) . . ?
C8 Fe C2 125.48(13) . . ?
C5 Fe C2 67.67(13) . . ?
C9 Fe C4 107.70(12) . . ?
C7 Fe C4 153.27(15) . . ?
C8 Fe C4 119.10(14) . . ?
C5 Fe C4 40.32(13) . . ?
C2 Fe C4 67.64(14) . . ?
C9 Fe C6 68.19(11) . . ?
C7 Fe C6 40.46(12) . . ?
C8 Fe C6 68.06(12) . . ?
C5 Fe C6 127.92(13) . . ?
C2 Fe C6 120.71(13) . . ?
C4 Fe C6 164.73(14) . . ?
C9 Fe C1 155.35(13) . . ?
C7 Fe C1 127.20(14) . . ?
C8 Fe C1 163.40(14) . . ?
C5 Fe C1 40.11(13) . . ?
C2 Fe C1 40.37(14) . . ?
C4 Fe C1 67.61(13) . . ?
C6 Fe C1 109.57(13) . . ?
C9 Fe C3 125.44(13) . . ?
C7 Fe C3 119.09(14) . . ?
C8 Fe C3 106.80(13) . . ?
C5 Fe C3 67.76(13) . . ?
C2 Fe C3 40.17(15) . . ?
C4 Fe C3 40.33(15) . . ?
C6 Fe C3 154.04(15) . . ?
C1 Fe C3 67.70(13) . . ?
C9 Fe C10 40.67(10) . . ?
C7 Fe C10 68.51(10) . . ?
C8 Fe C10 68.47(10) . . ?
C5 Fe C10 109.01(11) . . ?
C2 Fe C10 155.56(14) . . ?
C4 Fe C10 126.58(13) . . ?
C6 Fe C10 40.84(10) . . ?
C1 Fe C10 121.29(12) . . ?
C3 Fe C10 163.17(14) . . ?
C7 C6 C10 108.5(3) . . ?
C7 C6 Fe 69.53(16) . . ?
C10 C6 Fe 70.42(14) . . ?
C7 C6 H6 125.7 . . ?
C10 C6 H6 125.7 . . ?
Fe C6 H6 125.9 . . ?
C8 C7 C6 108.3(2) . . ?
C8 C7 Fe 69.80(16) . . ?
C6 C7 Fe 70.01(15) . . ?
C8 C7 H7 125.9 . . ?
C6 C7 H7 125.9 . . ?
Fe C7 H7 125.9 . . ?
C7 C8 C9 108.0(3) . . ?
C7 C8 Fe 69.80(16) . . ?
C9 C8 Fe 69.66(14) . . ?
C7 C8 H8 126.0 . . ?
C9 C8 H8 126.0 . . ?
Fe C8 H8 126.1 . . ?
C8 C9 C10 108.9(2) . . ?
C8 C9 Fe 69.79(15) . . ?
C10 C9 Fe 70.82(13) . . ?
C8 C9 H9 125.5 . . ?
C10 C9 H9 125.5 . . ?
Fe C9 H9 125.4 . . ?
C9 C10 C6 106.2(2) . . ?
C9 C10 C11 127.8(2) . . ?
C6 C10 C11 126.0(2) . . ?
C9 C10 Fe 68.52(13) . . ?
C6 C10 Fe 68.73(14) . . ?
C11 C10 Fe 126.44(17) . . ?
C14 C11 C10 122.4(2) . . ?
C14 C11 C12 121.7(2) . . ?
C10 C11 C12 115.8(2) . . ?
C13 C12 C11 114.3(3) . . ?
C13 C12 H12A 108.7 . . ?
C11 C12 H12A 108.7 . . ?
C13 C12 H12B 108.7 . . ?
C11 C12 H12B 108.7 . . ?
H12A C12 H12B 107.6 . . ?
C12 C13 H13A 109.5 . . ?
C12 C13 H13B 109.5 . . ?
H13A C13 H13B 109.5 . . ?
C12 C13 H13C 109.5 . . ?
H13A C13 H13C 109.5 . . ?
H13B C13 H13C 109.5 . . ?
C11 C14 C21 122.8(2) . . ?
C11 C14 C15 123.7(2) . . ?
C21 C14 C15 113.53(19) . . ?
C20 C15 C16 117.6(2) . . ?
C20 C15 C14 120.7(2) . . ?
C16 C15 C14 121.7(2) . . ?
C17 C16 C15 121.5(3) . . ?
C17 C16 H16 119.3 . . ?
C15 C16 H16 119.3 . . ?
C18 C17 C16 120.1(3) . . ?
C18 C17 H17 119.9 . . ?
C16 C17 H17 119.9 . . ?
C19 C18 C17 119.1(3) . . ?
C19 C18 H18 120.5 . . ?
C17 C18 H18 120.5 . . ?
C18 C19 C20 120.9(3) . . ?
C18 C19 H19 119.5 . . ?
C20 C19 H19 119.5 . . ?
C19 C20 C15 120.7(3) . . ?
C19 C20 H20 119.6 . . ?
C15 C20 H20 119.6 . . ?
C26 C21 C22 117.2(2) . . ?
C26 C21 C14 121.3(2) . . ?
C22 C21 C14 121.4(2) . . ?
C23 C22 C21 121.6(2) . . ?
C23 C22 H22 119.2 . . ?
C21 C22 H22 119.2 . . ?
C24 C23 C22 119.9(3) . . ?
C24 C23 H23 120.0 . . ?
C22 C23 H23 120.0 . . ?
C23 C24 C25 119.7(3) . . ?
C23 C24 C27 120.5(3) . . ?
C25 C24 C27 119.9(3) . . ?
F2C C27 F3B 45.0(7) . . ?
F2C C27 F3C 96.9(6) . . ?
F3B C27 F3C 55.7(7) . . ?
F2C C27 F2B 55.4(6) . . ?
F3B C27 F2B 99.3(6) . . ?
F3C C27 F2B 135.7(5) . . ?
F2C C27 F1A 115.9(5) . . ?
F3B C27 F1A 82.2(6) . . ?
F3C C27 F1A 29.1(4) . . ?
F2B C27 F1A 127.7(5) . . ?
F2C C27 F2A 80.9(6) . . ?
F3B C27 F2A 120.3(6) . . ?
F3C C27 F2A 129.7(5) . . ?
F2B C27 F2A 28.3(4) . . ?
F1A C27 F2A 108.4(5) . . ?
F2C C27 F1B 125.4(6) . . ?
F3B C27 F1B 105.7(6) . . ?
F3C C27 F1B 56.4(6) . . ?
F2B C27 F1B 108.7(6) . . ?
F1A C27 F1B 27.5(4) . . ?
F2A C27 F1B 84.1(6) . . ?
F2C C27 F1C 104.0(6) . . ?
F3B C27 F1C 133.7(6) . . ?
F3C C27 F1C 113.6(6) . . ?
F2B C27 F1C 54.5(6) . . ?
F1A C27 F1C 86.9(6) . . ?
F2A C27 F1C 26.3(4) . . ?
F1B C27 F1C 60.3(7) . . ?
F2C C27 C24 120.0(5) . . ?
F3B C27 C24 115.3(5) . . ?
F3C C27 C24 111.6(4) . . ?
F2B C27 C24 112.4(4) . . ?
F1A C27 C24 113.8(3) . . ?
F2A C27 C24 112.7(3) . . ?
F1B C27 C24 114.3(4) . . ?
F1C C27 C24 110.2(4) . . ?
F2C C27 F3A 24.0(5) . . ?
F3B C27 F3A 26.8(5) . . ?
F3C C27 F3A 82.5(5) . . ?
F2B C27 F3A 78.6(5) . . ?
F1A C27 F3A 108.4(4) . . ?
F2A C27 F3A 104.9(4) . . ?
F1B C27 F3A 128.8(5) . . ?
F1C C27 F3A 127.7(5) . . ?
C24 C27 F3A 108.2(3) . . ?
C26 C25 C24 120.3(3) . . ?
C26 C25 H25 119.9 . . ?
C24 C25 H25 119.9 . . ?
C25 C26 C21 121.4(2) . . ?
C25 C26 H26 119.3 . . ?
C21 C26 H26 119.3 . . ?

loop_
_geom_bond_atom_site_label_1
_geom_bond_atom_site_label_2
_geom_bond_distance
_geom_bond_site_symmetry_2
_geom_bond_publ_flag
C1 C5 1.397(5) . ?
C1 C2 1.406(5) . ?
C1 Fe 2.039(3) . ?
C1 H1 0.9300 . ?
C2 C3 1.399(5) . ?
C2 Fe 2.035(3) . ?
C2 H2 0.9300 . ?
C3 C4 1.405(5) . ?
C3 Fe 2.039(3) . ?
C3 H3 0.9300 . ?
C4 C5 1.403(5) . ?
C4 Fe 2.037(3) . ?
C4 H4 0.9300 . ?
C5 Fe 2.033(3) . ?
C5 H5 0.9300 . ?
Fe C9 2.030(2) . ?
Fe C7 2.031(3) . ?
Fe C8 2.031(3) . ?
Fe C6 2.038(3) . ?
Fe C10 2.060(2) . ?
C6 C7 1.407(4) . ?
C6 C10 1.430(3) . ?
C6 H6 0.9300 . ?
C7 C8 1.403(5) . ?
C7 H7 0.9300 . ?
C8 C9 1.407(4) . ?
C8 H8 0.9300 . ?
C9 C10 1.421(4) . ?
C9 H9 0.9300 . ?
C10 C11 1.474(3) . ?
C11 C14 1.354(3) . ?
C11 C12 1.522(3) . ?
C12 C13 1.506(5) . ?
C12 H12A 0.9700 . ?
C12 H12B 0.9700 . ?
C13 H13A 0.9600 . ?
C13 H13B 0.9600 . ?
C13 H13C 0.9600 . ?
C14 C21 1.485(3) . ?
C14 C15 1.492(3) . ?
C15 C20 1.385(4) . ?
C15 C16 1.387(3) . ?
C16 C17 1.378(4) . ?
C16 H16 0.9300 . ?
C17 C18 1.376(5) . ?
C17 H17 0.9300 . ?
C18 C19 1.371(5) . ?
C18 H18 0.9300 . ?
C19 C20 1.379(4) . ?
C19 H19 0.9300 . ?
C20 H20 0.9300 . ?
C21 C26 1.390(3) . ?
C21 C22 1.393(4) . ?
C22 C23 1.376(4) . ?
C22 H22 0.9300 . ?
C23 C24 1.373(4) . ?
C23 H23 0.9300 . ?
C24 C25 1.377(4) . ?
C24 C27 1.487(4) . ?
C27 F2C 1.223(9) . ?
C27 F3B 1.248(9) . ?
C27 F3C 1.308(8) . ?
C27 F2B 1.309(8) . ?
C27 F1A 1.327(6) . ?
C27 F2A 1.327(6) . ?
C27 F1B 1.411(9) . ?
C27 F1C 1.414(9) . ?
C27 F3A 1.511(8) . ?
C25 C26 1.372(4) . ?
C25 H25 0.9300 . ?
C26 H26 0.9300 . ?

loop_
_geom_torsion_atom_site_label_1
_geom_torsion_atom_site_label_2
_geom_torsion_atom_site_label_3
_geom_torsion_atom_site_label_4
_geom_torsion
_geom_torsion_site_symmetry_1
_geom_torsion_site_symmetry_2
_geom_torsion_site_symmetry_3
_geom_torsion_site_symmetry_4
_geom_torsion_publ_flag
C5 C1 C2 C3 -0.4(3) . . . . ?
Fe C1 C2 C3 -59.9(2) . . . . ?
C5 C1 C2 Fe 59.5(2) . . . . ?
C1 C2 C3 C4 0.2(3) . . . . ?
Fe C2 C3 C4 -59.6(2) . . . . ?
C1 C2 C3 Fe 59.8(2) . . . . ?
C2 C3 C4 C5 0.0(3) . . . . ?
Fe C3 C4 C5 -59.5(2) . . . . ?
C2 C3 C4 Fe 59.6(2) . . . . ?
C2 C1 C5 C4 0.5(3) . . . . ?
Fe C1 C5 C4 59.9(2) . . . . ?
C2 C1 C5 Fe -59.4(2) . . . . ?
C3 C4 C5 C1 -0.3(3) . . . . ?
Fe C4 C5 C1 -60.0(2) . . . . ?
C3 C4 C5 Fe 59.7(2) . . . . ?
C1 C5 Fe C9 -159.61(18) . . . . ?
C4 C5 Fe C9 81.4(2) . . . . ?
C1 C5 Fe C7 -38.4(5) . . . . ?
C4 C5 Fe C7 -157.5(4) . . . . ?
C1 C5 Fe C8 164.0(2) . . . . ?
C4 C5 Fe C8 45.0(4) . . . . ?
C1 C5 Fe C2 37.7(2) . . . . ?
C4 C5 Fe C2 -81.3(2) . . . . ?
C1 C5 Fe C4 119.0(3) . . . . ?
C1 C5 Fe C6 -74.6(2) . . . . ?
C4 C5 Fe C6 166.39(19) . . . . ?
C4 C5 Fe C1 -119.0(3) . . . . ?
C1 C5 Fe C3 81.3(2) . . . . ?
C4 C5 Fe C3 -37.7(2) . . . . ?
C1 C5 Fe C10 -116.35(19) . . . . ?
C4 C5 Fe C10 124.6(2) . . . . ?
C3 C2 Fe C9 -40.1(5) . . . . ?
C1 C2 Fe C9 -159.1(4) . . . . ?
C3 C2 Fe C7 -114.1(2) . . . . ?
C1 C2 Fe C7 126.9(2) . . . . ?
C3 C2 Fe C8 -72.9(3) . . . . ?
C1 C2 Fe C8 168.1(2) . . . . ?
C3 C2 Fe C5 81.5(2) . . . . ?
C1 C2 Fe C5 -37.5(2) . . . . ?
C3 C2 Fe C4 37.8(2) . . . . ?
C1 C2 Fe C4 -81.3(2) . . . . ?
C3 C2 Fe C6 -156.6(2) . . . . ?
C1 C2 Fe C6 84.4(2) . . . . ?
C3 C2 Fe C1 119.0(3) . . . . ?
C1 C2 Fe C3 -119.0(3) . . . . ?
C3 C2 Fe C10 168.5(2) . . . . ?
C1 C2 Fe C10 49.5(4) . . . . ?
C5 C4 Fe C9 -116.7(2) . . . . ?
C3 C4 Fe C9 124.4(2) . . . . ?
C5 C4 Fe C7 167.0(2) . . . . ?
C3 C4 Fe C7 48.0(4) . . . . ?
C5 C4 Fe C8 -159.34(18) . . . . ?
C3 C4 Fe C8 81.7(2) . . . . ?
C3 C4 Fe C5 -119.0(3) . . . . ?
C5 C4 Fe C2 81.4(2) . . . . ?
C3 C4 Fe C2 -37.6(2) . . . . ?
C5 C4 Fe C6 -44.8(5) . . . . ?
C3 C4 Fe C6 -163.8(4) . . . . ?
C5 C4 Fe C1 37.5(2) . . . . ?
C3 C4 Fe C1 -81.4(2) . . . . ?
C5 C4 Fe C3 119.0(3) . . . . ?
C5 C4 Fe C10 -75.7(2) . . . . ?
C3 C4 Fe C10 165.38(18) . . . . ?
C5 C1 Fe C9 46.0(4) . . . . ?
C2 C1 Fe C9 165.1(3) . . . . ?
C5 C1 Fe C7 168.12(18) . . . . ?
C2 C1 Fe C7 -72.8(2) . . . . ?
C5 C1 Fe C8 -155.1(4) . . . . ?
C2 C1 Fe C8 -36.0(5) . . . . ?
C2 C1 Fe C5 119.1(3) . . . . ?
C5 C1 Fe C2 -119.1(3) . . . . ?
C5 C1 Fe C4 -37.7(2) . . . . ?
C2 C1 Fe C4 81.3(2) . . . . ?
C5 C1 Fe C6 126.19(19) . . . . ?
C2 C1 Fe C6 -114.8(2) . . . . ?
C5 C1 Fe C3 -81.5(2) . . . . ?
C2 C1 Fe C3 37.6(2) . . . . ?
C5 C1 Fe C10 82.5(2) . . . . ?
C2 C1 Fe C10 -158.41(19) . . . . ?
C2 C3 Fe C9 166.21(19) . . . . ?
C4 C3 Fe C9 -74.8(2) . . . . ?
C2 C3 Fe C7 83.5(2) . . . . ?
C4 C3 Fe C7 -157.5(2) . . . . ?
C2 C3 Fe C8 125.6(2) . . . . ?
C4 C3 Fe C8 -115.4(2) . . . . ?
C2 C3 Fe C5 -81.3(2) . . . . ?
C4 C3 Fe C5 37.7(2) . . . . ?
C4 C3 Fe C2 119.0(3) . . . . ?
C2 C3 Fe C4 -119.0(3) . . . . ?
C2 C3 Fe C6 51.4(4) . . . . ?
C4 C3 Fe C6 170.3(2) . . . . ?
C2 C3 Fe C1 -37.8(2) . . . . ?
C4 C3 Fe C1 81.2(2) . . . . ?
C2 C3 Fe C10 -163.4(3) . . . . ?
C4 C3 Fe C10 -44.5(5) . . . . ?
C9 Fe C6 C7 -81.39(18) . . . . ?
C8 Fe C6 C7 -37.54(17) . . . . ?
C5 Fe C6 C7 166.13(18) . . . . ?
C2 Fe C6 C7 81.7(2) . . . . ?
C4 Fe C6 C7 -158.6(4) . . . . ?
C1 Fe C6 C7 124.88(19) . . . . ?
C3 Fe C6 C7 45.8(4) . . . . ?
C10 Fe C6 C7 -119.5(2) . . . . ?
C9 Fe C6 C10 38.15(15) . . . . ?
C7 Fe C6 C10 119.5(2) . . . . ?
C8 Fe C6 C10 82.00(17) . . . . ?
C5 Fe C6 C10 -74.3(2) . . . . ?
C2 Fe C6 C10 -158.75(17) . . . . ?
C4 Fe C6 C10 -39.0(5) . . . . ?
C1 Fe C6 C10 -115.58(17) . . . . ?
C3 Fe C6 C10 165.4(3) . . . . ?
C10 C6 C7 C8 -0.3(3) . . . . ?
Fe C6 C7 C8 59.53(19) . . . . ?
C10 C6 C7 Fe -59.84(18) . . . . ?
C9 Fe C7 C8 -37.69(16) . . . . ?
C5 Fe C7 C8 -165.1(4) . . . . ?
C2 Fe C7 C8 124.11(19) . . . . ?
C4 Fe C7 C8 48.3(3) . . . . ?
C6 Fe C7 C8 -119.3(2) . . . . ?
C1 Fe C7 C8 164.69(17) . . . . ?
C3 Fe C7 C8 81.8(2) . . . . ?
C10 Fe C7 C8 -81.61(17) . . . . ?
C9 Fe C7 C6 81.62(17) . . . . ?
C8 Fe C7 C6 119.3(2) . . . . ?
C5 Fe C7 C6 -45.8(5) . . . . ?
C2 Fe C7 C6 -116.58(19) . . . . ?
C4 Fe C7 C6 167.6(3) . . . . ?
C1 Fe C7 C6 -76.0(2) . . . . ?
C3 Fe C7 C6 -158.94(19) . . . . ?
C10 Fe C7 C6 37.70(16) . . . . ?
C6 C7 C8 C9 -0.3(3) . . . . ?
Fe C7 C8 C9 59.38(18) . . . . ?
C6 C7 C8 Fe -59.66(19) . . . . ?
C9 Fe C8 C7 119.2(2) . . . . ?
C5 Fe C8 C7 171.1(2) . . . . ?
C2 Fe C8 C7 -75.3(2) . . . . ?
C4 Fe C8 C7 -157.38(19) . . . . ?
C6 Fe C8 C7 37.59(16) . . . . ?
C1 Fe C8 C7 -47.4(5) . . . . ?
C3 Fe C8 C7 -115.4(2) . . . . ?
C10 Fe C8 C7 81.71(17) . . . . ?
C7 Fe C8 C9 -119.2(2) . . . . ?
C5 Fe C8 C9 51.8(3) . . . . ?
C2 Fe C8 C9 165.46(18) . . . . ?
C4 Fe C8 C9 83.4(2) . . . . ?
C6 Fe C8 C9 -81.64(18) . . . . ?
C1 Fe C8 C9 -166.7(4) . . . . ?
C3 Fe C8 C9 125.4(2) . . . . ?
C10 Fe C8 C9 -37.52(16) . . . . ?
C7 C8 C9 C10 0.8(3) . . . . ?
Fe C8 C9 C10 60.24(17) . . . . ?
C7 C8 C9 Fe -59.46(19) . . . . ?
C7 Fe C9 C8 37.56(19) . . . . ?
C5 Fe C9 C8 -156.52(19) . . . . ?
C2 Fe C9 C8 -42.7(5) . . . . ?
C4 Fe C9 C8 -114.3(2) . . . . ?
C6 Fe C9 C8 81.3(2) . . . . ?
C1 Fe C9 C8 170.9(3) . . . . ?
C3 Fe C9 C8 -73.4(2) . . . . ?
C10 Fe C9 C8 119.6(2) . . . . ?
C7 Fe C9 C10 -82.05(18) . . . . ?
C8 Fe C9 C10 -119.6(2) . . . . ?
C5 Fe C9 C10 83.87(19) . . . . ?
C2 Fe C9 C10 -162.3(4) . . . . ?
C4 Fe C9 C10 126.05(17) . . . . ?
C6 Fe C9 C10 -38.31(16) . . . . ?
C1 Fe C9 C10 51.3(3) . . . . ?
C3 Fe C9 C10 167.02(17) . . . . ?
C8 C9 C10 C6 -0.9(3) . . . . ?
Fe C9 C10 C6 58.66(16) . . . . ?
C8 C9 C10 C11 -179.8(2) . . . . ?
Fe C9 C10 C11 -120.2(2) . . . . ?
C8 C9 C10 Fe -59.60(17) . . . . ?
C7 C6 C10 C9 0.8(3) . . . . ?
Fe C6 C10 C9 -58.52(16) . . . . ?
C7 C6 C10 C11 179.6(2) . . . . ?
Fe C6 C10 C11 120.3(2) . . . . ?
C7 C6 C10 Fe 59.28(18) . . . . ?
C7 Fe C10 C9 80.99(18) . . . . ?
C8 Fe C10 C9 37.42(17) . . . . ?
C5 Fe C10 C9 -115.10(18) . . . . ?
C2 Fe C10 C9 167.2(3) . . . . ?
C4 Fe C10 C9 -73.6(2) . . . . ?
C6 Fe C10 C9 118.3(2) . . . . ?
C1 Fe C10 C9 -157.61(17) . . . . ?
C3 Fe C10 C9 -39.2(4) . . . . ?
C9 Fe C10 C6 -118.3(2) . . . . ?
C7 Fe C10 C6 -37.36(18) . . . . ?
C8 Fe C10 C6 -80.93(19) . . . . ?
C5 Fe C10 C6 126.55(18) . . . . ?
C2 Fe C10 C6 48.9(3) . . . . ?
C4 Fe C10 C6 168.08(18) . . . . ?
C1 Fe C10 C6 84.0(2) . . . . ?
C3 Fe C10 C6 -157.6(4) . . . . ?
C9 Fe C10 C11 121.8(3) . . . . ?
C7 Fe C10 C11 -157.2(3) . . . . ?
C8 Fe C10 C11 159.3(3) . . . . ?
C5 Fe C10 C11 6.7(2) . . . . ?
C2 Fe C10 C11 -71.0(4) . . . . ?
C4 Fe C10 C11 48.3(3) . . . . ?
C6 Fe C10 C11 -119.8(3) . . . . ?
C1 Fe C10 C11 -35.8(3) . . . . ?
C3 Fe C10 C11 82.6(5) . . . . ?
C9 C10 C11 C14 -37.7(4) . . . . ?
C6 C10 C11 C14 143.7(3) . . . . ?
Fe C10 C11 C14 -127.4(2) . . . . ?
C9 C10 C11 C12 144.1(3) . . . . ?
C6 C10 C11 C12 -34.5(3) . . . . ?
Fe C10 C11 C12 54.3(3) . . . . ?
C14 C11 C12 C13 -71.3(4) . . . . ?
C10 C11 C12 C13 107.0(3) . . . . ?
C10 C11 C14 C21 169.5(2) . . . . ?
C12 C11 C14 C21 -12.3(4) . . . . ?
C10 C11 C14 C15 -10.9(4) . . . . ?
C12 C11 C14 C15 167.3(2) . . . . ?
C11 C14 C15 C20 137.9(3) . . . . ?
C21 C14 C15 C20 -42.5(3) . . . . ?
C11 C14 C15 C16 -44.3(3) . . . . ?
C21 C14 C15 C16 135.4(2) . . . . ?
C20 C15 C16 C17 -2.4(4) . . . . ?
C14 C15 C16 C17 179.6(2) . . . . ?
C15 C16 C17 C18 0.6(4) . . . . ?
C16 C17 C18 C19 1.3(5) . . . . ?
C17 C18 C19 C20 -1.3(5) . . . . ?
C18 C19 C20 C15 -0.6(5) . . . . ?
C16 C15 C20 C19 2.5(4) . . . . ?
C14 C15 C20 C19 -179.6(3) . . . . ?
C11 C14 C21 C26 128.6(3) . . . . ?
C15 C14 C21 C26 -51.1(3) . . . . ?
C11 C14 C21 C22 -56.4(4) . . . . ?
C15 C14 C21 C22 123.9(3) . . . . ?
C26 C21 C22 C23 0.2(4) . . . . ?
C14 C21 C22 C23 -175.0(3) . . . . ?
C21 C22 C23 C24 0.3(5) . . . . ?
C22 C23 C24 C25 -0.8(4) . . . . ?
C22 C23 C24 C27 178.5(3) . . . . ?
C23 C24 C27 F2C -0.3(7) . . . . ?
C25 C24 C27 F2C 179.0(6) . . . . ?
C23 C24 C27 F3B -51.3(8) . . . . ?
C25 C24 C27 F3B 128.0(7) . . . . ?
C23 C24 C27 F3C -112.4(6) . . . . ?
C25 C24 C27 F3C 66.9(7) . . . . ?
C23 C24 C27 F2B 61.5(7) . . . . ?
C25 C24 C27 F2B -119.2(7) . . . . ?
C23 C24 C27 F1A -143.9(5) . . . . ?
C25 C24 C27 F1A 35.4(6) . . . . ?
C23 C24 C27 F2A 92.1(6) . . . . ?
C25 C24 C27 F2A -88.6(6) . . . . ?
C23 C24 C27 F1B -174.1(6) . . . . ?
C25 C24 C27 F1B 5.2(7) . . . . ?
C23 C24 C27 F1C 120.3(6) . . . . ?
C25 C24 C27 F1C -60.4(7) . . . . ?
C23 C24 C27 F3A -23.4(5) . . . . ?
C25 C24 C27 F3A 155.9(4) . . . . ?
C23 C24 C25 C26 0.7(5) . . . . ?
C27 C24 C25 C26 -178.6(3) . . . . ?
C24 C25 C26 C21 -0.1(5) . . . . ?
C22 C21 C26 C25 -0.3(4) . . . . ?
C14 C21 C26 C25 174.9(3) . . . . ?
